data_7707771
loop_
_publ_author_name
'Drescher, Regina'
'W\"ust, Leonie'
'Mihm, Cornelius'
'Krummenacher, Ivo'
'Hofmann, Alexander'
'Goettel, James'
'Braunschweig, Holger'

_publ_section_title
;
 Synthesis, structure and insertion reactivity of Lewis acidic
 9-aluminafluorenes.
;
_journal_issue 30
_journal_name_full 'Dalton transactions (Cambridge, England : 2003)'
_journal_page_first 10400
_journal_page_last 10404
_journal_paper_doi 10.1039/d1dt01897c
_journal_volume 50
_journal_year 2021
_chemical_formula_moiety 'C32 H35 Al O Si, 0.5(C6 H6)'
_chemical_formula_sum 'C35 H37.5 Al O Si'
_chemical_formula_weight 529.22
_chemical_properties_physical Air-sensitive,Moisture-sensitive
_space_group_crystal_system triclinic
_space_group_IT_number 2
_space_group_name_Hall '-P 1'
_space_group_name_H-M_alt 'P -1'
_atom_sites_solution_hydrogens geom
_atom_sites_solution_primary dual
_atom_sites_solution_secondary difmap
_audit_creation_method 'CIF-fill 1.2l (K.Radacki 2005-20)'
_audit_update_record
;
2021-06-08 deposited with the CCDC.	2021-06-30 downloaded from the CCDC.
;
_cell_angle_alpha 104.494(13)
_cell_angle_beta 94.867(17)
_cell_angle_gamma 98.565(13)
_cell_formula_units_Z 4
_cell_length_a 10.039(2)
_cell_length_b 13.899(2)
_cell_length_c 22.275(6)
_cell_measurement_reflns_used 8334
_cell_measurement_temperature 100(2)
_cell_measurement_theta_max 26.75
_cell_measurement_theta_min 2.48
_cell_volume 2951.3(11)
_computing_cell_refinement 'Saint+ ver. V8.40A (Bruker AXS)'
_computing_data_collection 'BIS 6.2.14 / APEX3 ver. 2018.1 (Bruker AXS)'
_computing_data_reduction 'Saint+ ver. V8.40A (Bruker AXS)'
_computing_molecular_graphics 'ShelXLe (Huebschle et all, 2011)'
_computing_publication_material 'SHELXL-2018/3 (Sheldrick, 2018)'
_computing_structure_refinement 'SHELXL-2018/3 (Sheldrick, 2018)'
_computing_structure_solution 'SHELXT (Sheldrick, 2014)'
_diffrn_ambient_environment N~2~
_diffrn_ambient_temperature 100(2)
_diffrn_detector 'CMOS area detector (Photon II)'
_diffrn_detector_area_resol_mean 7.5
_diffrn_measured_fraction_theta_full 0.989
_diffrn_measured_fraction_theta_max 0.989
_diffrn_measurement_device_type 'Bruker D8-Quest'
_diffrn_measurement_method '\f and \w scans'
_diffrn_radiation_monochromator 'multi-layer mirror'
_diffrn_radiation_type MoK\a
_diffrn_radiation_wavelength 0.71073
_diffrn_reflns_av_R_equivalents 0.0316
_diffrn_reflns_av_unetI/netI 0.0199
_diffrn_reflns_Laue_measured_fraction_full 0.989
_diffrn_reflns_Laue_measured_fraction_max 0.989
_diffrn_reflns_limit_h_max 12
_diffrn_reflns_limit_h_min -12
_diffrn_reflns_limit_k_max 16
_diffrn_reflns_limit_k_min -17
_diffrn_reflns_limit_l_max 27
_diffrn_reflns_limit_l_min -27
_diffrn_reflns_number 65778
_diffrn_reflns_point_group_measured_fraction_full 0.989
_diffrn_reflns_point_group_measured_fraction_max 0.989
_diffrn_reflns_theta_full 26.000
_diffrn_reflns_theta_max 26.372
_diffrn_reflns_theta_min 2.385
_diffrn_source 'microfocus sealed tube (Incoatec ImS)'
_exptl_absorpt_coefficient_mu 0.135
_exptl_absorpt_correction_T_max 0.7454
_exptl_absorpt_correction_T_min 0.7124
_exptl_absorpt_correction_type multi-scan
_exptl_absorpt_process_details 'SadAbs 2016/2 (Bruker AXS)'
_exptl_crystal_colour colourless
_exptl_crystal_density_diffrn 1.191
_exptl_crystal_description block
_exptl_crystal_F_000 1130
_exptl_crystal_size_max 0.477
_exptl_crystal_size_mid 0.377
_exptl_crystal_size_min 0.248
_refine_diff_density_max 0.738
_refine_diff_density_min -0.528
_refine_diff_density_rms 0.045
_refine_ls_extinction_method none
_refine_ls_goodness_of_fit_ref 1.031
_refine_ls_hydrogen_treatment constr
_refine_ls_matrix_type full
_refine_ls_number_parameters 691
_refine_ls_number_reflns 11953
_refine_ls_number_restraints 120
_refine_ls_restrained_S_all 1.077
_refine_ls_R_factor_all 0.0443
_refine_ls_R_factor_gt 0.0385
_refine_ls_shift/su_max 0.001
_refine_ls_shift/su_mean 0.000
_refine_ls_structure_factor_coef Fsqd
_refine_ls_weighting_details 'w=1/[\s^2^(Fo^2^)+(0.0742P)^2^+1.1692P] where P=(Fo^2^+2Fc^2^)/3'
_refine_ls_weighting_scheme calc
_refine_ls_wR_factor_gt 0.1134
_refine_ls_wR_factor_ref 0.1184
_reflns_Friedel_coverage 0.000
_reflns_number_gt 10572
_reflns_number_total 11953
_reflns_threshold_expression 'I > 2\s(I)'
_cod_data_source_file d1dt01897c2.cif
_cod_data_source_block test_a_CCDC1
_cod_depositor_comments
;
Adding full bibliography for 7707770--7707780.cif.

2024-09-23
Z value and formula fixed to values more according to usual
chemical conventions.                 miguel
;
_cod_original_formula_sum 'C70 H75 Al2 O2 Si2'
_cod_original_formula_weight 1058.44
_cod_original_formula_moiety 'C70 H75 Al2 O2 Si2'
_cod_original_formula_units_Z 2
_cod_original_cell_volume 2951.4(11)
_cod_database_code 7707771
_shelx_shelxl_version_number 2018/3
_shelx_space_group_comment
;
The symmetry employed for this shelxl refinement is uniquely defined
by the following loop, which should always be used as a source of
symmetry information in preference to the above space-group names.
They are only intended as comments.
;
_shelx_estimated_absorpt_t_min 0.938
_shelx_estimated_absorpt_t_max 0.967

loop_
_space_group_symop_operation_xyz
'x, y, z'
'-x, -y, -z'

loop_
_atom_site_label
_atom_site_type_symbol
_atom_site_fract_x
_atom_site_fract_y
_atom_site_fract_z
_atom_site_U_iso_or_equiv
_atom_site_adp_type
_atom_site_occupancy
_atom_site_site_symmetry_order
_atom_site_calc_flag
_atom_site_refinement_flags_posn
_atom_site_refinement_flags_adp
_atom_site_refinement_flags_occupancy
_atom_site_disorder_assembly
_atom_site_disorder_group
C1_1 C 0.04107(15) 0.11269(11) 0.70331(7) 0.0195(3) Uani 1 1 d . . . . .
Si1_1 Si 0.34399(4) 0.18905(3) 0.83856(2) 0.01510(9) Uani 1 1 d . . . . .
C2_1 C 0.03256(15) 0.05061(11) 0.64149(7) 0.0187(3) Uani 1 1 d . . . . .
C3_1 C 0.16399(15) 0.04092(11) 0.61484(6) 0.0182(3) Uani 1 1 d . . . . .
C4_1 C 0.28492(15) 0.09802(11) 0.65242(6) 0.0175(3) Uani 1 1 d . . . . .
C5_1 C 0.40784(16) 0.08860(12) 0.62800(7) 0.0221(3) Uani 1 1 d . . . . .
H5_1 H 0.490181 0.126108 0.652296 0.027 Uiso 1 1 calc R U . . .
C6_1 C 0.41247(17) 0.02569(13) 0.56904(7) 0.0255(3) Uani 1 1 d . . . . .
H6_1 H 0.497089 0.020825 0.553439 0.031 Uiso 1 1 calc R U . . .
C7_1 C 0.29335(18) -0.02972(13) 0.53326(7) 0.0262(3) Uani 1 1 d . . . . .
H7_1 H 0.296463 -0.072715 0.493058 0.031 Uiso 1 1 calc R U . . .
C8_1 C 0.16939(17) -0.02289(12) 0.55574(7) 0.0234(3) Uani 1 1 d . . . . .
H8_1 H 0.088082 -0.061503 0.531041 0.028 Uiso 1 1 calc R U . . .
C9_1 C -0.09367(16) 0.00127(12) 0.60827(7) 0.0233(3) Uani 1 1 d . . . . .
H9_1 H -0.098839 -0.039009 0.566550 0.028 Uiso 1 1 calc R U . . .
C10_1 C -0.21182(17) 0.01079(13) 0.63596(8) 0.0269(3) Uani 1 1 d . . . . .
H10_1 H -0.297305 -0.022924 0.613066 0.032 Uiso 1 1 calc R U . . .
C11_1 C -0.20532(16) 0.06918(13) 0.69673(8) 0.0275(3) Uani 1 1 d . . . . .
H11_1 H -0.285923 0.074878 0.715817 0.033 Uiso 1 1 calc R U . . .
C12_1 C -0.07972(16) 0.11961(13) 0.72977(7) 0.0245(3) Uani 1 1 d . . . . .
H12_1 H -0.076114 0.159771 0.771417 0.029 Uiso 1 1 calc R U . . .
C13_1 C 0.33181(16) 0.05658(11) 0.85132(7) 0.0207(3) Uani 1 1 d . . . . .
C14_1 C 0.40589(17) -0.00369(12) 0.80079(8) 0.0247(3) Uani 1 1 d . . . . .
H14A_1 H 0.360886 -0.007353 0.759279 0.037 Uiso 1 1 calc R U . . .
H14B_1 H 0.403325 -0.072084 0.805622 0.037 Uiso 1 1 calc R U . . .
H14C_1 H 0.500547 0.030067 0.805353 0.037 Uiso 1 1 calc R U . . .
C15_1 C 0.18307(17) 0.00348(12) 0.84190(8) 0.0279(3) Uani 1 1 d . . . . .
H15A_1 H 0.137590 0.008490 0.802373 0.042 Uiso 1 1 calc R U . . .
H15B_1 H 0.136973 0.035856 0.876527 0.042 Uiso 1 1 calc R U . . .
H15C_1 H 0.179739 -0.067774 0.840787 0.042 Uiso 1 1 calc R U . . .
C16_1 C 0.3986(2) 0.05668(13) 0.91601(8) 0.0303(4) Uani 1 1 d . . . . .
H16A_1 H 0.387788 -0.012673 0.919873 0.046 Uiso 1 1 calc R U . . .
H16B_1 H 0.355169 0.097645 0.948538 0.046 Uiso 1 1 calc R U . . .
H16C_1 H 0.495510 0.085146 0.920892 0.046 Uiso 1 1 calc R U . . .
C17_1 C 0.27274(15) 0.28018(11) 0.90136(6) 0.0165(3) Uani 1 1 d . . . . .
C18_1 C 0.15138(15) 0.25420(11) 0.92526(7) 0.0193(3) Uani 1 1 d . . . . .
H18_1 H 0.100960 0.187618 0.909812 0.023 Uiso 1 1 calc R U . . .
C19_1 C 0.10321(15) 0.32391(12) 0.97115(7) 0.0208(3) Uani 1 1 d . . . . .
H19_1 H 0.021848 0.303966 0.987147 0.025 Uiso 1 1 calc R U . . .
C20_1 C 0.17319(16) 0.42191(12) 0.99350(7) 0.0209(3) Uani 1 1 d . . . . .
H20_1 H 0.139833 0.469386 1.024542 0.025 Uiso 1 1 calc R U . . .
C21_1 C 0.29249(16) 0.45038(11) 0.97024(7) 0.0212(3) Uani 1 1 d . . . . .
H21_1 H 0.341020 0.517599 0.985279 0.025 Uiso 1 1 calc R U . . .
C22_1 C 0.34098(15) 0.38043(11) 0.92489(7) 0.0192(3) Uani 1 1 d . . . . .
H22_1 H 0.422691 0.401061 0.909362 0.023 Uiso 1 1 calc R U . . .
C23_1 C 0.53086(15) 0.24539(10) 0.84842(7) 0.0168(3) Uani 1 1 d . . . . .
C24_1 C 0.60961(15) 0.27577(11) 0.90760(7) 0.0191(3) Uani 1 1 d . . . . .
H24_1 H 0.567304 0.269383 0.943307 0.023 Uiso 1 1 calc R U . . .
C25_1 C 0.74711(16) 0.31472(11) 0.91506(7) 0.0214(3) Uani 1 1 d . . . . .
H25_1 H 0.797912 0.334403 0.955468 0.026 Uiso 1 1 calc R U . . .
C26_1 C 0.81062(16) 0.32497(11) 0.86345(8) 0.0234(3) Uani 1 1 d . . . . .
H26_1 H 0.905171 0.350668 0.868360 0.028 Uiso 1 1 calc R U . . .
C27_1 C 0.73560(16) 0.29758(12) 0.80478(8) 0.0230(3) Uani 1 1 d . . . . .
H27_1 H 0.778396 0.305376 0.769429 0.028 Uiso 1 1 calc R U . . .
C28_1 C 0.59754(15) 0.25866(11) 0.79765(7) 0.0193(3) Uani 1 1 d . . . . .
H28_1 H 0.547153 0.240585 0.757199 0.023 Uiso 1 1 calc R U . . .
C1_2 C 0.70180(16) 0.53051(12) 0.67479(7) 0.0215(3) Uani 1 1 d . . . . .
Al1_2 Al 0.74202(4) 0.67635(3) 0.71937(2) 0.01700(10) Uani 1 1 d . . . . .
C2_2 C 0.59441(17) 0.51664(12) 0.62576(7) 0.0238(3) Uani 1 1 d . . . . .
C3_2 C 0.53812(16) 0.60811(13) 0.61969(7) 0.0245(3) Uani 1 1 d . . . . .
C4_2 C 0.60008(15) 0.70253(12) 0.66172(7) 0.0217(3) Uani 1 1 d . . . . .
C5_2 C 0.54682(17) 0.78825(13) 0.65729(8) 0.0264(3) Uani 1 1 d . . . . .
H5_2 H 0.586310 0.851698 0.685299 0.032 Uiso 1 1 calc R U . . .
C6_2 C 0.43749(18) 0.78338(16) 0.61299(8) 0.0338(4) Uani 1 1 d . . . . .
H6_2 H 0.403691 0.842814 0.610628 0.041 Uiso 1 1 calc R U . . .
C7_2 C 0.37860(18) 0.69071(17) 0.57240(8) 0.0374(4) Uani 1 1 d . . . . .
H7_2 H 0.304102 0.686847 0.542080 0.045 Uiso 1 1 calc R U . . .
C8_2 C 0.42730(18) 0.60395(15) 0.57564(8) 0.0330(4) Uani 1 1 d . . . . .
H8_2 H 0.385381 0.540947 0.547811 0.040 Uiso 1 1 calc R U . . .
C9_2 C 0.54604(19) 0.42010(14) 0.58588(8) 0.0328(4) Uani 1 1 d . . . . .
H9_2 H 0.474944 0.410982 0.552905 0.039 Uiso 1 1 calc R U . . .
C10_2 C 0.6009(2) 0.33764(14) 0.59404(8) 0.0361(4) Uani 1 1 d . . . . .
H10_2 H 0.567149 0.272615 0.566584 0.043 Uiso 1 1 calc R U . . .
C11_2 C 0.7044(2) 0.34943(13) 0.64188(8) 0.0326(4) Uani 1 1 d . . . . .
H11_2 H 0.741314 0.292821 0.647640 0.039 Uiso 1 1 calc R U . . .
C12_2 C 0.75374(18) 0.44551(12) 0.68154(8) 0.0265(3) Uani 1 1 d . . . . .
H12_2 H 0.825048 0.453333 0.714206 0.032 Uiso 1 1 calc R U . . .
C13_2 C 0.59335(15) 0.67101(11) 0.85815(7) 0.0183(3) Uani 1 1 d . . . . .
C14_2 C 0.57491(17) 0.55541(12) 0.84060(8) 0.0258(3) Uani 1 1 d . . . . .
H14A_2 H 0.589774 0.530437 0.796916 0.039 Uiso 1 1 calc R U . . .
H14B_2 H 0.482557 0.527292 0.845916 0.039 Uiso 1 1 calc R U . . .
H14C_2 H 0.640635 0.534662 0.867740 0.039 Uiso 1 1 calc R U . . .
C15_2 C 0.47847(16) 0.70239(13) 0.82105(7) 0.0244(3) Uani 1 1 d . . . . .
H15A_2 H 0.480633 0.675057 0.776162 0.037 Uiso 1 1 calc R U . . .
H15B_2 H 0.490985 0.776214 0.831156 0.037 Uiso 1 1 calc R U . . .
H15C_2 H 0.390700 0.675883 0.832208 0.037 Uiso 1 1 calc R U . . .
C16_2 C 0.58186(16) 0.70916(13) 0.92805(7) 0.0247(3) Uani 1 1 d . . . . .
H16A_2 H 0.580771 0.781831 0.938636 0.037 Uiso 1 1 calc R U . . .
H16B_2 H 0.659775 0.696362 0.952608 0.037 Uiso 1 1 calc R U . . .
H16C_2 H 0.497701 0.673667 0.937540 0.037 Uiso 1 1 calc R U . . .
C17_2 C 0.91904(14) 0.69062(11) 0.86575(6) 0.0157(3) Uani 1 1 d . . . . .
C18_2 C 0.93081(15) 0.59006(11) 0.86170(7) 0.0189(3) Uani 1 1 d . . . . .
H18_2 H 0.853784 0.538417 0.845230 0.023 Uiso 1 1 calc R U . . .
C19_2 C 1.05295(16) 0.56401(12) 0.88127(7) 0.0217(3) Uani 1 1 d . . . . .
H19_2 H 1.057529 0.495435 0.878999 0.026 Uiso 1 1 calc R U . . .
C20_2 C 1.16782(16) 0.63772(12) 0.90405(7) 0.0229(3) Uani 1 1 d . . . . .
H20_2 H 1.250919 0.619824 0.917363 0.028 Uiso 1 1 calc R U . . .
C21_2 C 1.16048(16) 0.73738(12) 0.90724(7) 0.0227(3) Uani 1 1 d . . . . .
H21_2 H 1.239076 0.788126 0.922046 0.027 Uiso 1 1 calc R U . . .
C22_2 C 1.03791(15) 0.76323(11) 0.88874(7) 0.0192(3) Uani 1 1 d . . . . .
H22_2 H 1.034214 0.832140 0.891700 0.023 Uiso 1 1 calc R U . . .
C23_2 C 0.78427(14) 0.87125(11) 0.87135(7) 0.0174(3) Uani 1 1 d . . . . .
C24_2 C 0.76611(15) 0.94132(11) 0.83704(7) 0.0195(3) Uani 1 1 d . . . . .
H24_2 H 0.741847 0.917980 0.793031 0.023 Uiso 1 1 calc R U . . .
C25_2 C 0.78273(16) 1.04391(12) 0.86584(7) 0.0226(3) Uani 1 1 d . . . . .
H25_2 H 0.769903 1.089829 0.841539 0.027 Uiso 1 1 calc R U . . .
C26_2 C 0.81815(16) 1.07957(11) 0.93023(8) 0.0232(3) Uani 1 1 d . . . . .
H26_2 H 0.829337 1.149757 0.950041 0.028 Uiso 1 1 calc R U . . .
C27_2 C 0.83702(16) 1.01209(12) 0.96533(7) 0.0226(3) Uani 1 1 d . . . . .
H27_2 H 0.861417 1.036043 1.009316 0.027 Uiso 1 1 calc R U . . .
C28_2 C 0.82029(15) 0.90951(11) 0.93626(7) 0.0203(3) Uani 1 1 d . . . . .
H28_2 H 0.833528 0.864104 0.960872 0.024 Uiso 1 1 calc R U . . .
Al1_3 Al 0.23400(4) 0.17374(3) 0.73244(2) 0.01610(10) Uani 1 1 d . . . . .
C2_3 C 0.9262(2) 0.75083(16) 0.44811(9) 0.0401(5) Uani 1 1 d . . . . .
H2_3 H 0.953625 0.785714 0.418350 0.048 Uiso 1 1 calc R U . . .
C3_3 C 1.0036(2) 0.68466(17) 0.46463(10) 0.0442(5) Uani 1 1 d . . . . .
H3_3 H 1.084383 0.674234 0.446544 0.053 Uiso 1 1 calc R U . . .
C4_3 C 0.9618(2) 0.63371(17) 0.50794(10) 0.0467(5) Uani 1 1 d . . . . .
H4_3 H 1.014896 0.588862 0.519954 0.056 Uiso 1 1 calc R U . . .
C5_3 C 0.8437(2) 0.64797(16) 0.53355(9) 0.0409(5) Uani 1 1 d . . . . .
H5_3 H 0.814002 0.611396 0.562158 0.049 Uiso 1 1 calc R U . . .
C6_3 C 0.7687(2) 0.71508(15) 0.51770(8) 0.0379(4) Uani 1 1 d . . . . .
H6_3 H 0.688814 0.726327 0.536361 0.045 Uiso 1 1 calc R U . . .
C1_3 C 0.8093(2) 0.76622(14) 0.47475(9) 0.0366(4) Uani 1 1 d . . . . .
H1_3 H 0.756731 0.811980 0.463538 0.044 Uiso 1 1 calc R U . . .
O1_4 O 0.24950(13) 0.30924(9) 0.72707(6) 0.0320(3) Uani 1 1 d . U . . .
C1_4 C 0.1688(3) 0.37879(17) 0.75998(12) 0.0536(5) Uani 1 1 d . U . . .
H1A_4 H 0.075625 0.343371 0.759875 0.064 Uiso 1 1 calc R U . . .
H1AB_4 H 0.210541 0.409261 0.803844 0.064 Uiso 1 1 calc R U . . .
C2_4 C 0.1663(3) 0.45480(19) 0.72700(14) 0.0624(6) Uani 1 1 d . U . . .
H2_4 H 0.103318 0.499949 0.730074 0.075 Uiso 1 1 calc R U . . .
C3_4 C 0.2775(2) 0.45182(14) 0.68734(10) 0.0387(4) Uani 1 1 d . U . . .
H3A_4 H 0.347258 0.513714 0.702855 0.046 Uiso 1 1 calc R U . . .
H3AB_4 H 0.241970 0.446260 0.643545 0.046 Uiso 1 1 calc R U . . .
C4_4 C 0.33691(19) 0.36003(13) 0.69155(8) 0.0299(3) Uani 1 1 d . U . . .
H4A_4 H 0.337618 0.315392 0.649325 0.036 Uiso 1 1 calc R U . . .
H4AB_4 H 0.431090 0.379948 0.713141 0.036 Uiso 1 1 calc R U . . .
O1_5 O 0.91481(11) 0.72254(8) 0.69855(5) 0.0224(2) Uani 1 1 d . U . . .
C2_5 C 1.15405(17) 0.74532(13) 0.70724(8) 0.0292(3) Uani 1 1 d . U . . .
H2A_5 H 1.226759 0.712790 0.687719 0.035 Uiso 1 1 calc R U . . .
H2AB_5 H 1.188536 0.782630 0.751140 0.035 Uiso 1 1 calc R U . . .
C3_5 C 1.10385(17) 0.81509(13) 0.67063(9) 0.0307(4) Uani 1 1 d . U . . .
H3A_5 H 1.162885 0.882375 0.682987 0.037 Uiso 1 1 calc R U . . .
H3AB_5 H 1.100451 0.785960 0.625051 0.037 Uiso 1 1 calc R U . . .
C4_5 C 0.96297(17) 0.82173(12) 0.68875(9) 0.0283(3) Uani 1 1 d . U . . .
H4A_5 H 0.966339 0.876215 0.727506 0.034 Uiso 1 1 calc R U . . .
H4AB_5 H 0.903258 0.834522 0.654949 0.034 Uiso 1 1 calc R U . . .
C1_5 C 1.02824(16) 0.66855(13) 0.70354(8) 0.0258(3) Uani 1 1 d . U . . .
H1A_5 H 1.021356 0.610351 0.666479 0.031 Uiso 1 1 calc R U . . .
H1AB_5 H 1.029489 0.643724 0.741513 0.031 Uiso 1 1 calc R U . . .
Si1_2 Si 0.75959(4) 0.73046(3) 0.83424(2) 0.01461(9) Uani 1 1 d . . . A 2

loop_
_atom_site_aniso_label
_atom_site_aniso_U_11
_atom_site_aniso_U_22
_atom_site_aniso_U_33
_atom_site_aniso_U_23
_atom_site_aniso_U_13
_atom_site_aniso_U_12
C1_1 0.0191(7) 0.0239(7) 0.0174(7) 0.0077(6) 0.0029(5) 0.0058(6)
Si1_1 0.01524(19) 0.01592(19) 0.01314(18) 0.00270(14) 0.00315(14) 0.00093(14)
C2_1 0.0196(7) 0.0222(7) 0.0170(7) 0.0103(6) 0.0022(5) 0.0041(6)
C3_1 0.0223(7) 0.0206(7) 0.0144(6) 0.0084(5) 0.0028(5) 0.0055(6)
C4_1 0.0208(7) 0.0209(7) 0.0127(6) 0.0062(5) 0.0037(5) 0.0056(6)
C5_1 0.0213(8) 0.0287(8) 0.0176(7) 0.0066(6) 0.0035(6) 0.0068(6)
C6_1 0.0242(8) 0.0378(9) 0.0173(7) 0.0070(6) 0.0084(6) 0.0118(7)
C7_1 0.0334(9) 0.0313(9) 0.0142(7) 0.0034(6) 0.0050(6) 0.0106(7)
C8_1 0.0274(8) 0.0263(8) 0.0154(7) 0.0050(6) 0.0001(6) 0.0039(6)
C9_1 0.0238(8) 0.0281(8) 0.0182(7) 0.0093(6) -0.0005(6) 0.0020(6)
C10_1 0.0186(8) 0.0347(9) 0.0291(8) 0.0152(7) -0.0023(6) 0.0012(6)
C11_1 0.0186(8) 0.0382(9) 0.0304(8) 0.0152(7) 0.0066(6) 0.0072(7)
C12_1 0.0222(8) 0.0326(9) 0.0209(7) 0.0089(6) 0.0057(6) 0.0072(6)
C13_1 0.0230(8) 0.0182(7) 0.0203(7) 0.0054(6) 0.0030(6) 0.0010(6)
C14_1 0.0260(8) 0.0199(7) 0.0278(8) 0.0042(6) 0.0051(6) 0.0053(6)
C15_1 0.0280(9) 0.0194(8) 0.0355(9) 0.0075(7) 0.0086(7) -0.0011(6)
C16_1 0.0430(10) 0.0254(8) 0.0237(8) 0.0111(7) 0.0008(7) 0.0035(7)
C17_1 0.0175(7) 0.0198(7) 0.0123(6) 0.0041(5) 0.0013(5) 0.0044(5)
C18_1 0.0161(7) 0.0216(7) 0.0176(7) 0.0027(6) 0.0008(5) 0.0004(5)
C19_1 0.0155(7) 0.0292(8) 0.0190(7) 0.0068(6) 0.0043(5) 0.0056(6)
C20_1 0.0245(8) 0.0222(7) 0.0176(7) 0.0044(6) 0.0046(6) 0.0099(6)
C21_1 0.0265(8) 0.0167(7) 0.0214(7) 0.0053(6) 0.0043(6) 0.0052(6)
C22_1 0.0207(7) 0.0194(7) 0.0200(7) 0.0080(6) 0.0064(6) 0.0042(6)
C23_1 0.0171(7) 0.0135(6) 0.0190(7) 0.0025(5) 0.0028(5) 0.0032(5)
C24_1 0.0217(7) 0.0171(7) 0.0176(7) 0.0025(5) 0.0031(6) 0.0041(5)
C25_1 0.0222(8) 0.0141(7) 0.0249(7) 0.0013(6) -0.0025(6) 0.0034(5)
C26_1 0.0167(7) 0.0162(7) 0.0362(9) 0.0067(6) 0.0028(6) 0.0001(5)
C27_1 0.0215(8) 0.0225(8) 0.0281(8) 0.0108(6) 0.0090(6) 0.0035(6)
C28_1 0.0208(7) 0.0186(7) 0.0190(7) 0.0051(5) 0.0032(6) 0.0040(6)
C1_2 0.0256(8) 0.0222(7) 0.0152(7) 0.0045(6) 0.0054(6) -0.0011(6)
Al1_2 0.0182(2) 0.0182(2) 0.0140(2) 0.00498(16) 0.00083(16) 0.00075(16)
C2_2 0.0258(8) 0.0285(8) 0.0138(7) 0.0043(6) 0.0062(6) -0.0053(6)
C3_2 0.0216(8) 0.0363(9) 0.0147(7) 0.0096(6) 0.0033(6) -0.0035(6)
C4_2 0.0191(7) 0.0314(8) 0.0160(7) 0.0106(6) 0.0035(6) 0.0013(6)
C5_2 0.0249(8) 0.0346(9) 0.0238(8) 0.0148(7) 0.0051(6) 0.0051(7)
C6_2 0.0249(9) 0.0535(11) 0.0332(9) 0.0271(9) 0.0060(7) 0.0110(8)
C7_2 0.0237(9) 0.0656(13) 0.0255(8) 0.0225(9) -0.0030(7) 0.0018(8)
C8_2 0.0252(9) 0.0504(11) 0.0199(8) 0.0114(7) -0.0023(6) -0.0048(8)
C9_2 0.0368(10) 0.0358(10) 0.0176(7) 0.0012(7) 0.0039(7) -0.0096(8)
C10_2 0.0484(11) 0.0252(9) 0.0251(8) -0.0042(7) 0.0128(8) -0.0095(8)
C11_2 0.0471(11) 0.0218(8) 0.0284(8) 0.0042(7) 0.0170(8) 0.0022(7)
C12_2 0.0331(9) 0.0232(8) 0.0220(8) 0.0041(6) 0.0079(6) 0.0022(6)
C13_2 0.0165(7) 0.0212(7) 0.0172(7) 0.0067(6) 0.0019(5) 0.0011(5)
C14_2 0.0226(8) 0.0224(8) 0.0323(8) 0.0096(7) 0.0066(6) -0.0015(6)
C15_2 0.0179(7) 0.0331(9) 0.0241(8) 0.0125(7) 0.0013(6) 0.0028(6)
C16_2 0.0203(8) 0.0346(9) 0.0188(7) 0.0079(6) 0.0043(6) 0.0010(6)
C17_2 0.0168(7) 0.0183(7) 0.0123(6) 0.0047(5) 0.0030(5) 0.0021(5)
C18_2 0.0184(7) 0.0179(7) 0.0195(7) 0.0045(5) 0.0027(5) 0.0008(5)
C19_2 0.0221(8) 0.0202(7) 0.0261(8) 0.0089(6) 0.0073(6) 0.0067(6)
C20_2 0.0167(7) 0.0295(8) 0.0259(8) 0.0110(6) 0.0053(6) 0.0068(6)
C21_2 0.0167(7) 0.0256(8) 0.0242(7) 0.0061(6) 0.0033(6) -0.0009(6)
C22_2 0.0197(7) 0.0170(7) 0.0206(7) 0.0053(5) 0.0044(6) 0.0013(5)
C23_2 0.0155(7) 0.0163(7) 0.0193(7) 0.0040(5) 0.0012(5) 0.0017(5)
C24_2 0.0185(7) 0.0216(7) 0.0187(7) 0.0068(6) 0.0016(5) 0.0027(6)
C25_2 0.0224(8) 0.0194(7) 0.0287(8) 0.0111(6) 0.0040(6) 0.0032(6)
C26_2 0.0214(8) 0.0158(7) 0.0294(8) 0.0016(6) 0.0026(6) 0.0024(6)
C27_2 0.0230(8) 0.0204(7) 0.0208(7) 0.0006(6) -0.0006(6) 0.0029(6)
C28_2 0.0216(7) 0.0189(7) 0.0201(7) 0.0056(6) 0.0001(6) 0.0035(6)
Al1_3 0.0167(2) 0.0182(2) 0.0138(2) 0.00361(16) 0.00432(16) 0.00393(16)
C2_3 0.0453(11) 0.0410(11) 0.0301(9) 0.0117(8) 0.0021(8) -0.0064(9)
C3_3 0.0355(11) 0.0549(13) 0.0373(10) 0.0065(9) 0.0075(8) 0.0015(9)
C4_3 0.0506(13) 0.0448(12) 0.0439(11) 0.0144(9) -0.0052(10) 0.0080(10)
C5_3 0.0424(11) 0.0477(12) 0.0298(9) 0.0161(8) 0.0001(8) -0.0087(9)
C6_3 0.0357(10) 0.0423(11) 0.0257(9) 0.0000(8) 0.0004(7) -0.0069(8)
C1_3 0.0424(11) 0.0308(9) 0.0306(9) 0.0035(7) -0.0017(8) -0.0010(8)
O1_4 0.0462(7) 0.0240(6) 0.0374(6) 0.0155(5) 0.0273(6) 0.0173(5)
C1_4 0.0759(13) 0.0401(10) 0.0662(12) 0.0250(9) 0.0467(10) 0.0372(9)
C2_4 0.0755(14) 0.0552(12) 0.0837(14) 0.0389(10) 0.0434(11) 0.0427(10)
C3_4 0.0519(11) 0.0293(9) 0.0411(9) 0.0176(7) 0.0098(8) 0.0100(8)
C4_4 0.0334(8) 0.0240(8) 0.0346(8) 0.0109(6) 0.0126(7) 0.0024(6)
O1_5 0.0203(5) 0.0221(5) 0.0295(6) 0.0137(4) 0.0058(4) 0.0047(4)
C2_5 0.0220(8) 0.0329(8) 0.0337(8) 0.0104(7) 0.0034(6) 0.0051(6)
C3_5 0.0239(8) 0.0303(8) 0.0397(9) 0.0152(7) 0.0060(7) -0.0005(6)
C4_5 0.0240(8) 0.0216(7) 0.0413(9) 0.0143(6) 0.0034(7) 0.0004(6)
C1_5 0.0230(7) 0.0274(8) 0.0320(8) 0.0125(6) 0.0075(6) 0.0099(6)
Si1_2 0.01582(19) 0.01391(19) 0.01353(18) 0.00397(14) 0.00055(14) 0.00106(14)

loop_
_atom_type_symbol
_atom_type_description
_atom_type_scat_dispersion_real
_atom_type_scat_dispersion_imag
_atom_type_scat_source
C C 0.0033 0.0016 'International Tables Vol C Tables 4.2.6.8 and 6.1.1.4'
H H 0.0000 0.0000 'International Tables Vol C Tables 4.2.6.8 and 6.1.1.4'
O O 0.0106 0.0060 'International Tables Vol C Tables 4.2.6.8 and 6.1.1.4'
Al Al 0.0645 0.0514 'International Tables Vol C Tables 4.2.6.8 and 6.1.1.4'
Si Si 0.0817 0.0704 'International Tables Vol C Tables 4.2.6.8 and 6.1.1.4'

loop_
_exptl_crystal_face_index_h
_exptl_crystal_face_index_k
_exptl_crystal_face_index_l
_exptl_crystal_face_perp_dist
1.00 1.00 -1.00 0.1740
-1.00 -1.00 1.00 0.1850
0.00 -1.00 0.00 0.1450
0.00 1.00 0.00 0.1920
0.00 -1.00 1.00 0.1450
0.00 1.00 -1.00 0.1900
1.00 1.00 1.00 0.1190
-1.00 1.00 -1.00 0.1240
1.00 -1.00 1.00 0.1180
1.00 1.00 0.00 0.1480
0.00 0.00 -1.00 0.1320
0.00 0.00 1.00 0.1850

loop_
_geom_angle_atom_site_label_1
_geom_angle_atom_site_label_2
_geom_angle_atom_site_label_3
_geom_angle
_geom_angle_site_symmetry_1
_geom_angle_site_symmetry_3
_geom_angle_publ_flag
C12_1 C1_1 C2_1 117.74(14) . . ?
C12_1 C1_1 Al1_3 134.24(12) . . ?
C2_1 C1_1 Al1_3 108.02(11) . . ?
C23_1 Si1_1 C17_1 103.90(7) . . ?
C23_1 Si1_1 C13_1 107.23(7) . . ?
C17_1 Si1_1 C13_1 113.09(7) . . ?
C23_1 Si1_1 Al1_3 111.30(5) . . ?
C17_1 Si1_1 Al1_3 112.39(5) . . ?
C13_1 Si1_1 Al1_3 108.76(5) . . ?
C9_1 C2_1 C1_1 120.23(14) . . ?
C9_1 C2_1 C3_1 122.86(14) . . ?
C1_1 C2_1 C3_1 116.90(13) . . ?
C8_1 C3_1 C4_1 120.43(14) . . ?
C8_1 C3_1 C2_1 122.19(14) . . ?
C4_1 C3_1 C2_1 117.38(13) . . ?
C5_1 C4_1 C3_1 117.60(13) . . ?
C5_1 C4_1 Al1_3 134.67(12) . . ?
C3_1 C4_1 Al1_3 107.72(10) . . ?
C6_1 C5_1 C4_1 121.71(15) . . ?
C6_1 C5_1 H5_1 119.1 . . ?
C4_1 C5_1 H5_1 119.1 . . ?
C7_1 C6_1 C5_1 119.76(15) . . ?
C7_1 C6_1 H6_1 120.1 . . ?
C5_1 C6_1 H6_1 120.1 . . ?
C6_1 C7_1 C8_1 120.42(15) . . ?
C6_1 C7_1 H7_1 119.8 . . ?
C8_1 C7_1 H7_1 119.8 . . ?
C7_1 C8_1 C3_1 120.08(15) . . ?
C7_1 C8_1 H8_1 120.0 . . ?
C3_1 C8_1 H8_1 120.0 . . ?
C10_1 C9_1 C2_1 120.35(15) . . ?
C10_1 C9_1 H9_1 119.8 . . ?
C2_1 C9_1 H9_1 119.8 . . ?
C11_1 C10_1 C9_1 120.25(15) . . ?
C11_1 C10_1 H10_1 119.9 . . ?
C9_1 C10_1 H10_1 119.9 . . ?
C10_1 C11_1 C12_1 119.59(15) . . ?
C10_1 C11_1 H11_1 120.2 . . ?
C12_1 C11_1 H11_1 120.2 . . ?
C11_1 C12_1 C1_1 121.81(15) . . ?
C11_1 C12_1 H12_1 119.1 . . ?
C1_1 C12_1 H12_1 119.1 . . ?
C15_1 C13_1 C16_1 109.04(13) . . ?
C15_1 C13_1 C14_1 108.25(13) . . ?
C16_1 C13_1 C14_1 108.84(14) . . ?
C15_1 C13_1 Si1_1 110.82(11) . . ?
C16_1 C13_1 Si1_1 113.40(11) . . ?
C14_1 C13_1 Si1_1 106.31(10) . . ?
C13_1 C14_1 H14A_1 109.5 . . ?
C13_1 C14_1 H14B_1 109.5 . . ?
H14A_1 C14_1 H14B_1 109.5 . . ?
C13_1 C14_1 H14C_1 109.5 . . ?
H14A_1 C14_1 H14C_1 109.5 . . ?
H14B_1 C14_1 H14C_1 109.5 . . ?
C13_1 C15_1 H15A_1 109.5 . . ?
C13_1 C15_1 H15B_1 109.5 . . ?
H15A_1 C15_1 H15B_1 109.5 . . ?
C13_1 C15_1 H15C_1 109.5 . . ?
H15A_1 C15_1 H15C_1 109.5 . . ?
H15B_1 C15_1 H15C_1 109.5 . . ?
C13_1 C16_1 H16A_1 109.5 . . ?
C13_1 C16_1 H16B_1 109.5 . . ?
H16A_1 C16_1 H16B_1 109.5 . . ?
C13_1 C16_1 H16C_1 109.5 . . ?
H16A_1 C16_1 H16C_1 109.5 . . ?
H16B_1 C16_1 H16C_1 109.5 . . ?
C22_1 C17_1 C18_1 116.61(13) . . ?
C22_1 C17_1 Si1_1 119.65(11) . . ?
C18_1 C17_1 Si1_1 123.71(11) . . ?
C19_1 C18_1 C17_1 121.51(14) . . ?
C19_1 C18_1 H18_1 119.2 . . ?
C17_1 C18_1 H18_1 119.2 . . ?
C20_1 C19_1 C18_1 120.40(14) . . ?
C20_1 C19_1 H19_1 119.8 . . ?
C18_1 C19_1 H19_1 119.8 . . ?
C19_1 C20_1 C21_1 119.52(14) . . ?
C19_1 C20_1 H20_1 120.2 . . ?
C21_1 C20_1 H20_1 120.2 . . ?
C20_1 C21_1 C22_1 119.96(14) . . ?
C20_1 C21_1 H21_1 120.0 . . ?
C22_1 C21_1 H21_1 120.0 . . ?
C21_1 C22_1 C17_1 121.99(14) . . ?
C21_1 C22_1 H22_1 119.0 . . ?
C17_1 C22_1 H22_1 119.0 . . ?
C28_1 C23_1 C24_1 116.76(13) . . ?
C28_1 C23_1 Si1_1 121.92(11) . . ?
C24_1 C23_1 Si1_1 121.32(11) . . ?
C25_1 C24_1 C23_1 121.73(14) . . ?
C25_1 C24_1 H24_1 119.1 . . ?
C23_1 C24_1 H24_1 119.1 . . ?
C24_1 C25_1 C26_1 119.97(14) . . ?
C24_1 C25_1 H25_1 120.0 . . ?
C26_1 C25_1 H25_1 120.0 . . ?
C27_1 C26_1 C25_1 119.76(14) . . ?
C27_1 C26_1 H26_1 120.1 . . ?
C25_1 C26_1 H26_1 120.1 . . ?
C26_1 C27_1 C28_1 119.95(14) . . ?
C26_1 C27_1 H27_1 120.0 . . ?
C28_1 C27_1 H27_1 120.0 . . ?
C27_1 C28_1 C23_1 121.81(14) . . ?
C27_1 C28_1 H28_1 119.1 . . ?
C23_1 C28_1 H28_1 119.1 . . ?
C12_2 C1_2 C2_2 117.81(14) . . ?
C12_2 C1_2 Al1_2 134.82(12) . . ?
C2_2 C1_2 Al1_2 107.37(12) . . ?
O1_5 Al1_2 C4_2 109.04(6) . . ?
O1_5 Al1_2 C1_2 104.24(6) . . ?
C4_2 Al1_2 C1_2 90.30(7) . . ?
O1_5 Al1_2 Si1_2 106.21(4) . . ?
C4_2 Al1_2 Si1_2 124.86(5) . . ?
C1_2 Al1_2 Si1_2 120.09(5) . . ?
C9_2 C2_2 C1_2 119.69(16) . . ?
C9_2 C2_2 C3_2 123.04(15) . . ?
C1_2 C2_2 C3_2 117.27(14) . . ?
C8_2 C3_2 C4_2 119.60(17) . . ?
C8_2 C3_2 C2_2 122.99(16) . . ?
C4_2 C3_2 C2_2 117.41(14) . . ?
C5_2 C4_2 C3_2 117.96(15) . . ?
C5_2 C4_2 Al1_2 134.29(12) . . ?
C3_2 C4_2 Al1_2 107.59(12) . . ?
C6_2 C5_2 C4_2 121.95(17) . . ?
C6_2 C5_2 H5_2 119.0 . . ?
C4_2 C5_2 H5_2 119.0 . . ?
C7_2 C6_2 C5_2 119.23(18) . . ?
C7_2 C6_2 H6_2 120.4 . . ?
C5_2 C6_2 H6_2 120.4 . . ?
C8_2 C7_2 C6_2 120.65(16) . . ?
C8_2 C7_2 H7_2 119.7 . . ?
C6_2 C7_2 H7_2 119.7 . . ?
C7_2 C8_2 C3_2 120.61(17) . . ?
C7_2 C8_2 H8_2 119.7 . . ?
C3_2 C8_2 H8_2 119.7 . . ?
C10_2 C9_2 C2_2 120.68(17) . . ?
C10_2 C9_2 H9_2 119.7 . . ?
C2_2 C9_2 H9_2 119.7 . . ?
C11_2 C10_2 C9_2 120.48(16) . . ?
C11_2 C10_2 H10_2 119.8 . . ?
C9_2 C10_2 H10_2 119.8 . . ?
C10_2 C11_2 C12_2 119.17(18) . . ?
C10_2 C11_2 H11_2 120.4 . . ?
C12_2 C11_2 H11_2 120.4 . . ?
C11_2 C12_2 C1_2 122.17(17) . . ?
C11_2 C12_2 H12_2 118.9 . . ?
C1_2 C12_2 H12_2 118.9 . . ?
C14_2 C13_2 C16_2 108.68(12) . . ?
C14_2 C13_2 C15_2 109.00(13) . . ?
C16_2 C13_2 C15_2 108.25(13) . . ?
C14_2 C13_2 Si1_2 111.69(10) . . ?
C16_2 C13_2 Si1_2 113.49(10) . . ?
C15_2 C13_2 Si1_2 105.57(10) . . ?
C13_2 C14_2 H14A_2 109.5 . . ?
C13_2 C14_2 H14B_2 109.5 . . ?
H14A_2 C14_2 H14B_2 109.5 . . ?
C13_2 C14_2 H14C_2 109.5 . . ?
H14A_2 C14_2 H14C_2 109.5 . . ?
H14B_2 C14_2 H14C_2 109.5 . . ?
C13_2 C15_2 H15A_2 109.5 . . ?
C13_2 C15_2 H15B_2 109.5 . . ?
H15A_2 C15_2 H15B_2 109.5 . . ?
C13_2 C15_2 H15C_2 109.5 . . ?
H15A_2 C15_2 H15C_2 109.5 . . ?
H15B_2 C15_2 H15C_2 109.5 . . ?
C13_2 C16_2 H16A_2 109.5 . . ?
C13_2 C16_2 H16B_2 109.5 . . ?
H16A_2 C16_2 H16B_2 109.5 . . ?
C13_2 C16_2 H16C_2 109.5 . . ?
H16A_2 C16_2 H16C_2 109.5 . . ?
H16B_2 C16_2 H16C_2 109.5 . . ?
C18_2 C17_2 C22_2 116.46(13) . . ?
C18_2 C17_2 Si1_2 123.70(11) . . ?
C22_2 C17_2 Si1_2 119.50(11) . . ?
C19_2 C18_2 C17_2 121.55(14) . . ?
C19_2 C18_2 H18_2 119.2 . . ?
C17_2 C18_2 H18_2 119.2 . . ?
C20_2 C19_2 C18_2 120.36(14) . . ?
C20_2 C19_2 H19_2 119.8 . . ?
C18_2 C19_2 H19_2 119.8 . . ?
C21_2 C20_2 C19_2 119.53(14) . . ?
C21_2 C20_2 H20_2 120.2 . . ?
C19_2 C20_2 H20_2 120.2 . . ?
C20_2 C21_2 C22_2 119.90(14) . . ?
C20_2 C21_2 H21_2 120.0 . . ?
C22_2 C21_2 H21_2 120.0 . . ?
C21_2 C22_2 C17_2 122.17(14) . . ?
C21_2 C22_2 H22_2 118.9 . . ?
C17_2 C22_2 H22_2 118.9 . . ?
C24_2 C23_2 C28_2 117.04(13) . . ?
C24_2 C23_2 Si1_2 123.03(11) . . ?
C28_2 C23_2 Si1_2 119.92(11) . . ?
C25_2 C24_2 C23_2 121.60(14) . . ?
C25_2 C24_2 H24_2 119.2 . . ?
C23_2 C24_2 H24_2 119.2 . . ?
C24_2 C25_2 C26_2 120.07(14) . . ?
C24_2 C25_2 H25_2 120.0 . . ?
C26_2 C25_2 H25_2 120.0 . . ?
C27_2 C26_2 C25_2 119.61(14) . . ?
C27_2 C26_2 H26_2 120.2 . . ?
C25_2 C26_2 H26_2 120.2 . . ?
C26_2 C27_2 C28_2 120.06(14) . . ?
C26_2 C27_2 H27_2 120.0 . . ?
C28_2 C27_2 H27_2 120.0 . . ?
C27_2 C28_2 C23_2 121.62(14) . . ?
C27_2 C28_2 H28_2 119.2 . . ?
C23_2 C28_2 H28_2 119.2 . . ?
O1_4 Al1_3 C1_1 105.26(6) . . ?
O1_4 Al1_3 C4_1 104.95(6) . . ?
C1_1 Al1_3 C4_1 89.91(7) . . ?
O1_4 Al1_3 Si1_1 104.22(5) . . ?
C1_1 Al1_3 Si1_1 123.11(5) . . ?
C4_1 Al1_3 Si1_1 126.90(5) . . ?
C1_3 C2_3 C3_3 120.19(19) . . ?
C1_3 C2_3 H2_3 119.9 . . ?
C3_3 C2_3 H2_3 119.9 . . ?
C2_3 C3_3 C4_3 119.3(2) . . ?
C2_3 C3_3 H3_3 120.4 . . ?
C4_3 C3_3 H3_3 120.4 . . ?
C5_3 C4_3 C3_3 120.3(2) . . ?
C5_3 C4_3 H4_3 119.9 . . ?
C3_3 C4_3 H4_3 119.9 . . ?
C6_3 C5_3 C4_3 120.02(19) . . ?
C6_3 C5_3 H5_3 120.0 . . ?
C4_3 C5_3 H5_3 120.0 . . ?
C5_3 C6_3 C1_3 120.2(2) . . ?
C5_3 C6_3 H6_3 119.9 . . ?
C1_3 C6_3 H6_3 119.9 . . ?
C2_3 C1_3 C6_3 120.0(2) . . ?
C2_3 C1_3 H1_3 120.0 . . ?
C6_3 C1_3 H1_3 120.0 . . ?
C4_4 O1_4 C1_4 109.30(14) . . ?
C4_4 O1_4 Al1_3 128.33(10) . . ?
C1_4 O1_4 Al1_3 122.37(11) . . ?
C2_4 C1_4 O1_4 105.91(17) . . ?
C2_4 C1_4 H1A_4 110.6 . . ?
O1_4 C1_4 H1A_4 110.6 . . ?
C2_4 C1_4 H1AB_4 110.6 . . ?
O1_4 C1_4 H1AB_4 110.6 . . ?
H1A_4 C1_4 H1AB_4 108.7 . . ?
C1_4 C2_4 C3_4 109.13(18) . . ?
C1_4 C2_4 H2_4 125.4 . . ?
C3_4 C2_4 H2_4 125.4 . . ?
C2_4 C3_4 C4_4 105.77(16) . . ?
C2_4 C3_4 H3A_4 110.6 . . ?
C4_4 C3_4 H3A_4 110.6 . . ?
C2_4 C3_4 H3AB_4 110.6 . . ?
C4_4 C3_4 H3AB_4 110.6 . . ?
H3A_4 C3_4 H3AB_4 108.7 . . ?
O1_4 C4_4 C3_4 105.49(14) . . ?
O1_4 C4_4 H4A_4 110.6 . . ?
C3_4 C4_4 H4A_4 110.6 . . ?
O1_4 C4_4 H4AB_4 110.6 . . ?
C3_4 C4_4 H4AB_4 110.6 . . ?
H4A_4 C4_4 H4AB_4 108.8 . . ?
C1_5 O1_5 C4_5 110.45(12) . . ?
C1_5 O1_5 Al1_2 121.49(9) . . ?
C4_5 O1_5 Al1_2 126.90(10) . . ?
C1_5 C2_5 C3_5 102.97(13) . . ?
C1_5 C2_5 H2A_5 111.2 . . ?
C3_5 C2_5 H2A_5 111.2 . . ?
C1_5 C2_5 H2AB_5 111.2 . . ?
C3_5 C2_5 H2AB_5 111.2 . . ?
H2A_5 C2_5 H2AB_5 109.1 . . ?
C4_5 C3_5 C2_5 103.13(13) . . ?
C4_5 C3_5 H3A_5 111.1 . . ?
C2_5 C3_5 H3A_5 111.1 . . ?
C4_5 C3_5 H3AB_5 111.1 . . ?
C2_5 C3_5 H3AB_5 111.1 . . ?
H3A_5 C3_5 H3AB_5 109.1 . . ?
O1_5 C4_5 C3_5 104.03(13) . . ?
O1_5 C4_5 H4A_5 111.0 . . ?
C3_5 C4_5 H4A_5 111.0 . . ?
O1_5 C4_5 H4AB_5 111.0 . . ?
C3_5 C4_5 H4AB_5 111.0 . . ?
H4A_5 C4_5 H4AB_5 109.0 . . ?
O1_5 C1_5 C2_5 105.01(13) . . ?
O1_5 C1_5 H1A_5 110.7 . . ?
C2_5 C1_5 H1A_5 110.7 . . ?
O1_5 C1_5 H1AB_5 110.7 . . ?
C2_5 C1_5 H1AB_5 110.7 . . ?
H1A_5 C1_5 H1AB_5 108.8 . . ?
C23_2 Si1_2 C17_2 104.60(7) . . ?
C23_2 Si1_2 C13_2 106.85(7) . . ?
C17_2 Si1_2 C13_2 114.71(6) . . ?
C23_2 Si1_2 Al1_2 116.45(5) . . ?
C17_2 Si1_2 Al1_2 106.87(5) . . ?
C13_2 Si1_2 Al1_2 107.65(5) . . ?

loop_
_geom_bond_atom_site_label_1
_geom_bond_atom_site_label_2
_geom_bond_distance
_geom_bond_site_symmetry_2
_geom_bond_publ_flag
C1_1 C12_1 1.398(2) . ?
C1_1 C2_1 1.418(2) . ?
C1_1 Al1_3 1.9784(16) . ?
Si1_1 C23_1 1.8940(16) . ?
Si1_1 C17_1 1.9041(15) . ?
Si1_1 C13_1 1.9201(16) . ?
Si1_1 Al1_3 2.4673(9) . ?
C2_1 C9_1 1.397(2) . ?
C2_1 C3_1 1.502(2) . ?
C3_1 C8_1 1.402(2) . ?
C3_1 C4_1 1.419(2) . ?
C4_1 C5_1 1.401(2) . ?
C4_1 Al1_3 1.9804(15) . ?
C5_1 C6_1 1.393(2) . ?
C5_1 H5_1 0.9500 . ?
C6_1 C7_1 1.384(2) . ?
C6_1 H6_1 0.9500 . ?
C7_1 C8_1 1.388(2) . ?
C7_1 H7_1 0.9500 . ?
C8_1 H8_1 0.9500 . ?
C9_1 C10_1 1.391(2) . ?
C9_1 H9_1 0.9500 . ?
C10_1 C11_1 1.384(3) . ?
C10_1 H10_1 0.9500 . ?
C11_1 C12_1 1.394(2) . ?
C11_1 H11_1 0.9500 . ?
C12_1 H12_1 0.9500 . ?
C13_1 C15_1 1.536(2) . ?
C13_1 C16_1 1.537(2) . ?
C13_1 C14_1 1.542(2) . ?
C14_1 H14A_1 0.9800 . ?
C14_1 H14B_1 0.9800 . ?
C14_1 H14C_1 0.9800 . ?
C15_1 H15A_1 0.9800 . ?
C15_1 H15B_1 0.9800 . ?
C15_1 H15C_1 0.9800 . ?
C16_1 H16A_1 0.9800 . ?
C16_1 H16B_1 0.9800 . ?
C16_1 H16C_1 0.9800 . ?
C17_1 C22_1 1.405(2) . ?
C17_1 C18_1 1.405(2) . ?
C18_1 C19_1 1.395(2) . ?
C18_1 H18_1 0.9500 . ?
C19_1 C20_1 1.383(2) . ?
C19_1 H19_1 0.9500 . ?
C20_1 C21_1 1.388(2) . ?
C20_1 H20_1 0.9500 . ?
C21_1 C22_1 1.391(2) . ?
C21_1 H21_1 0.9500 . ?
C22_1 H22_1 0.9500 . ?
C23_1 C28_1 1.399(2) . ?
C23_1 C24_1 1.409(2) . ?
C24_1 C25_1 1.386(2) . ?
C24_1 H24_1 0.9500 . ?
C25_1 C26_1 1.388(2) . ?
C25_1 H25_1 0.9500 . ?
C26_1 C27_1 1.385(2) . ?
C26_1 H26_1 0.9500 . ?
C27_1 C28_1 1.391(2) . ?
C27_1 H27_1 0.9500 . ?
C28_1 H28_1 0.9500 . ?
C1_2 C12_2 1.396(2) . ?
C1_2 C2_2 1.423(2) . ?
C1_2 Al1_2 1.9846(16) . ?
Al1_2 O1_5 1.8947(12) . ?
Al1_2 C4_2 1.9723(16) . ?
Al1_2 Si1_2 2.4626(9) . ?
C2_2 C9_2 1.401(2) . ?
C2_2 C3_2 1.497(2) . ?
C3_2 C8_2 1.404(2) . ?
C3_2 C4_2 1.424(2) . ?
C4_2 C5_2 1.398(2) . ?
C5_2 C6_2 1.394(2) . ?
C5_2 H5_2 0.9500 . ?
C6_2 C7_2 1.388(3) . ?
C6_2 H6_2 0.9500 . ?
C7_2 C8_2 1.383(3) . ?
C7_2 H7_2 0.9500 . ?
C8_2 H8_2 0.9500 . ?
C9_2 C10_2 1.387(3) . ?
C9_2 H9_2 0.9500 . ?
C10_2 C11_2 1.384(3) . ?
C10_2 H10_2 0.9500 . ?
C11_2 C12_2 1.396(2) . ?
C11_2 H11_2 0.9500 . ?
C12_2 H12_2 0.9500 . ?
C13_2 C14_2 1.534(2) . ?
C13_2 C16_2 1.534(2) . ?
C13_2 C15_2 1.540(2) . ?
C13_2 Si1_2 1.9267(15) . ?
C14_2 H14A_2 0.9800 . ?
C14_2 H14B_2 0.9800 . ?
C14_2 H14C_2 0.9800 . ?
C15_2 H15A_2 0.9800 . ?
C15_2 H15B_2 0.9800 . ?
C15_2 H15C_2 0.9800 . ?
C16_2 H16A_2 0.9800 . ?
C16_2 H16B_2 0.9800 . ?
C16_2 H16C_2 0.9800 . ?
C17_2 C18_2 1.401(2) . ?
C17_2 C22_2 1.409(2) . ?
C17_2 Si1_2 1.9053(15) . ?
C18_2 C19_2 1.395(2) . ?
C18_2 H18_2 0.9500 . ?
C19_2 C20_2 1.388(2) . ?
C19_2 H19_2 0.9500 . ?
C20_2 C21_2 1.383(2) . ?
C20_2 H20_2 0.9500 . ?
C21_2 C22_2 1.390(2) . ?
C21_2 H21_2 0.9500 . ?
C22_2 H22_2 0.9500 . ?
C23_2 C24_2 1.403(2) . ?
C23_2 C28_2 1.405(2) . ?
C23_2 Si1_2 1.8934(15) . ?
C24_2 C25_2 1.388(2) . ?
C24_2 H24_2 0.9500 . ?
C25_2 C26_2 1.391(2) . ?
C25_2 H25_2 0.9500 . ?
C26_2 C27_2 1.386(2) . ?
C26_2 H26_2 0.9500 . ?
C27_2 C28_2 1.389(2) . ?
C27_2 H27_2 0.9500 . ?
C28_2 H28_2 0.9500 . ?
Al1_3 O1_4 1.9012(12) . ?
C2_3 C1_3 1.380(3) . ?
C2_3 C3_3 1.385(3) . ?
C2_3 H2_3 0.9500 . ?
C3_3 C4_3 1.389(3) . ?
C3_3 H3_3 0.9500 . ?
C4_3 C5_3 1.378(3) . ?
C4_3 H4_3 0.9500 . ?
C5_3 C6_3 1.375(3) . ?
C5_3 H5_3 0.9500 . ?
C6_3 C1_3 1.381(3) . ?
C6_3 H6_3 0.9500 . ?
C1_3 H1_3 0.9500 . ?
O1_4 C4_4 1.452(2) . ?
O1_4 C1_4 1.451(2) . ?
C1_4 C2_4 1.432(3) . ?
C1_4 H1A_4 0.9900 . ?
C1_4 H1AB_4 0.9900 . ?
C2_4 C3_4 1.480(3) . ?
C2_4 H2_4 0.9500 . ?
C3_4 C4_4 1.506(2) . ?
C3_4 H3A_4 0.9900 . ?
C3_4 H3AB_4 0.9900 . ?
C4_4 H4A_4 0.9900 . ?
C4_4 H4AB_4 0.9900 . ?
O1_5 C1_5 1.4653(19) . ?
O1_5 C4_5 1.4670(18) . ?
C2_5 C1_5 1.509(2) . ?
C2_5 C3_5 1.527(2) . ?
C2_5 H2A_5 0.9900 . ?
C2_5 H2AB_5 0.9900 . ?
C3_5 C4_5 1.513(2) . ?
C3_5 H3A_5 0.9900 . ?
C3_5 H3AB_5 0.9900 . ?
C4_5 H4A_5 0.9900 . ?
C4_5 H4AB_5 0.9900 . ?
C1_5 H1A_5 0.9900 . ?
C1_5 H1AB_5 0.9900 . ?

loop_
_geom_torsion_atom_site_label_1
_geom_torsion_atom_site_label_2
_geom_torsion_atom_site_label_3
_geom_torsion_atom_site_label_4
_geom_torsion
_geom_torsion_site_symmetry_1
_geom_torsion_site_symmetry_2
_geom_torsion_site_symmetry_3
_geom_torsion_site_symmetry_4
_geom_torsion_publ_flag
C12_1 C1_1 C2_1 C9_1 2.0(2) . . . . ?
Al1_3 C1_1 C2_1 C9_1 -177.25(11) . . . . ?
C12_1 C1_1 C2_1 C3_1 -177.63(13) . . . . ?
Al1_3 C1_1 C2_1 C3_1 3.14(16) . . . . ?
C9_1 C2_1 C3_1 C8_1 -3.5(2) . . . . ?
C1_1 C2_1 C3_1 C8_1 176.13(13) . . . . ?
C9_1 C2_1 C3_1 C4_1 177.60(13) . . . . ?
C1_1 C2_1 C3_1 C4_1 -2.80(19) . . . . ?
C8_1 C3_1 C4_1 C5_1 0.5(2) . . . . ?
C2_1 C3_1 C4_1 C5_1 179.48(13) . . . . ?
C8_1 C3_1 C4_1 Al1_3 -178.12(11) . . . . ?
C2_1 C3_1 C4_1 Al1_3 0.82(15) . . . . ?
C3_1 C4_1 C5_1 C6_1 0.0(2) . . . . ?
Al1_3 C4_1 C5_1 C6_1 178.18(12) . . . . ?
C4_1 C5_1 C6_1 C7_1 -0.3(2) . . . . ?
C5_1 C6_1 C7_1 C8_1 0.1(2) . . . . ?
C6_1 C7_1 C8_1 C3_1 0.4(2) . . . . ?
C4_1 C3_1 C8_1 C7_1 -0.7(2) . . . . ?
C2_1 C3_1 C8_1 C7_1 -179.64(14) . . . . ?
C1_1 C2_1 C9_1 C10_1 -1.4(2) . . . . ?
C3_1 C2_1 C9_1 C10_1 178.20(14) . . . . ?
C2_1 C9_1 C10_1 C11_1 -0.1(2) . . . . ?
C9_1 C10_1 C11_1 C12_1 0.9(3) . . . . ?
C10_1 C11_1 C12_1 C1_1 -0.3(3) . . . . ?
C2_1 C1_1 C12_1 C11_1 -1.2(2) . . . . ?
Al1_3 C1_1 C12_1 C11_1 177.80(13) . . . . ?
C22_1 C17_1 C18_1 C19_1 -1.6(2) . . . . ?
Si1_1 C17_1 C18_1 C19_1 -179.77(11) . . . . ?
C17_1 C18_1 C19_1 C20_1 1.3(2) . . . . ?
C18_1 C19_1 C20_1 C21_1 -0.4(2) . . . . ?
C19_1 C20_1 C21_1 C22_1 -0.2(2) . . . . ?
C20_1 C21_1 C22_1 C17_1 -0.1(2) . . . . ?
C18_1 C17_1 C22_1 C21_1 0.9(2) . . . . ?
Si1_1 C17_1 C22_1 C21_1 179.24(11) . . . . ?
C17_1 Si1_1 C23_1 C28_1 -131.34(12) . . . . ?
C13_1 Si1_1 C23_1 C28_1 108.67(12) . . . . ?
Al1_3 Si1_1 C23_1 C28_1 -10.17(13) . . . . ?
C17_1 Si1_1 C23_1 C24_1 48.84(13) . . . . ?
C13_1 Si1_1 C23_1 C24_1 -71.14(13) . . . . ?
Al1_3 Si1_1 C23_1 C24_1 170.01(10) . . . . ?
C28_1 C23_1 C24_1 C25_1 -1.5(2) . . . . ?
Si1_1 C23_1 C24_1 C25_1 178.36(11) . . . . ?
C23_1 C24_1 C25_1 C26_1 0.2(2) . . . . ?
C24_1 C25_1 C26_1 C27_1 1.0(2) . . . . ?
C25_1 C26_1 C27_1 C28_1 -0.9(2) . . . . ?
C26_1 C27_1 C28_1 C23_1 -0.4(2) . . . . ?
C24_1 C23_1 C28_1 C27_1 1.6(2) . . . . ?
Si1_1 C23_1 C28_1 C27_1 -178.27(11) . . . . ?
C12_2 C1_2 C2_2 C9_2 -0.9(2) . . . . ?
Al1_2 C1_2 C2_2 C9_2 179.24(12) . . . . ?
C12_2 C1_2 C2_2 C3_2 179.04(13) . . . . ?
Al1_2 C1_2 C2_2 C3_2 -0.87(16) . . . . ?
C9_2 C2_2 C3_2 C8_2 3.5(2) . . . . ?
C1_2 C2_2 C3_2 C8_2 -176.35(14) . . . . ?
C9_2 C2_2 C3_2 C4_2 -177.54(14) . . . . ?
C1_2 C2_2 C3_2 C4_2 2.6(2) . . . . ?
C8_2 C3_2 C4_2 C5_2 0.1(2) . . . . ?
C2_2 C3_2 C4_2 C5_2 -178.83(13) . . . . ?
C8_2 C3_2 C4_2 Al1_2 176.20(12) . . . . ?
C2_2 C3_2 C4_2 Al1_2 -2.76(16) . . . . ?
C3_2 C4_2 C5_2 C6_2 -0.7(2) . . . . ?
Al1_2 C4_2 C5_2 C6_2 -175.48(13) . . . . ?
C4_2 C5_2 C6_2 C7_2 0.6(3) . . . . ?
C5_2 C6_2 C7_2 C8_2 0.0(3) . . . . ?
C6_2 C7_2 C8_2 C3_2 -0.6(3) . . . . ?
C4_2 C3_2 C8_2 C7_2 0.5(2) . . . . ?
C2_2 C3_2 C8_2 C7_2 179.43(15) . . . . ?
C1_2 C2_2 C9_2 C10_2 0.6(2) . . . . ?
C3_2 C2_2 C9_2 C10_2 -179.27(15) . . . . ?
C2_2 C9_2 C10_2 C11_2 0.1(3) . . . . ?
C9_2 C10_2 C11_2 C12_2 -0.5(3) . . . . ?
C10_2 C11_2 C12_2 C1_2 0.3(3) . . . . ?
C2_2 C1_2 C12_2 C11_2 0.4(2) . . . . ?
Al1_2 C1_2 C12_2 C11_2 -179.71(13) . . . . ?
C22_2 C17_2 C18_2 C19_2 1.9(2) . . . . ?
Si1_2 C17_2 C18_2 C19_2 175.15(11) . . . . ?
C17_2 C18_2 C19_2 C20_2 -1.6(2) . . . . ?
C18_2 C19_2 C20_2 C21_2 0.0(2) . . . . ?
C19_2 C20_2 C21_2 C22_2 1.2(2) . . . . ?
C20_2 C21_2 C22_2 C17_2 -0.8(2) . . . . ?
C18_2 C17_2 C22_2 C21_2 -0.7(2) . . . . ?
Si1_2 C17_2 C22_2 C21_2 -174.27(11) . . . . ?
C28_2 C23_2 C24_2 C25_2 -0.1(2) . . . . ?
Si1_2 C23_2 C24_2 C25_2 178.87(12) . . . . ?
C23_2 C24_2 C25_2 C26_2 0.0(2) . . . . ?
C24_2 C25_2 C26_2 C27_2 0.2(2) . . . . ?
C25_2 C26_2 C27_2 C28_2 -0.1(2) . . . . ?
C26_2 C27_2 C28_2 C23_2 0.0(2) . . . . ?
C24_2 C23_2 C28_2 C27_2 0.1(2) . . . . ?
Si1_2 C23_2 C28_2 C27_2 -178.88(12) . . . . ?
C1_3 C2_3 C3_3 C4_3 0.4(3) . . . . ?
C2_3 C3_3 C4_3 C5_3 0.8(3) . . . . ?
C3_3 C4_3 C5_3 C6_3 -2.0(3) . . . . ?
C4_3 C5_3 C6_3 C1_3 1.9(3) . . . . ?
C3_3 C2_3 C1_3 C6_3 -0.4(3) . . . . ?
C5_3 C6_3 C1_3 C2_3 -0.7(3) . . . . ?
C4_4 O1_4 C1_4 C2_4 22.0(3) . . . . ?
Al1_3 O1_4 C1_4 C2_4 -157.61(18) . . . . ?
O1_4 C1_4 C2_4 C3_4 -17.8(3) . . . . ?
C1_4 C2_4 C3_4 C4_4 7.3(3) . . . . ?
C1_4 O1_4 C4_4 C3_4 -17.2(2) . . . . ?
Al1_3 O1_4 C4_4 C3_4 162.31(13) . . . . ?
C2_4 C3_4 C4_4 O1_4 6.0(2) . . . . ?
C4_2 Al1_2 O1_5 C1_5 -143.84(12) . . . . ?
C1_2 Al1_2 O1_5 C1_5 -48.49(12) . . . . ?
Si1_2 Al1_2 O1_5 C1_5 79.27(11) . . . . ?
C4_2 Al1_2 O1_5 C4_5 49.68(14) . . . . ?
C1_2 Al1_2 O1_5 C4_5 145.03(13) . . . . ?
Si1_2 Al1_2 O1_5 C4_5 -87.21(12) . . . . ?
C1_5 C2_5 C3_5 C4_5 38.03(18) . . . . ?
C1_5 O1_5 C4_5 C3_5 14.76(17) . . . . ?
Al1_2 O1_5 C4_5 C3_5 -177.52(11) . . . . ?
C2_5 C3_5 C4_5 O1_5 -32.41(17) . . . . ?
C4_5 O1_5 C1_5 C2_5 9.21(17) . . . . ?
Al1_2 O1_5 C1_5 C2_5 -159.27(10) . . . . ?
C3_5 C2_5 C1_5 O1_5 -29.10(17) . . . . ?
C24_2 C23_2 Si1_2 C17_2 130.57(13) . . . . ?
C28_2 C23_2 Si1_2 C17_2 -50.50(13) . . . . ?
C24_2 C23_2 Si1_2 C13_2 -107.41(13) . . . . ?
C28_2 C23_2 Si1_2 C13_2 71.52(13) . . . . ?
C24_2 C23_2 Si1_2 Al1_2 12.89(14) . . . . ?
C28_2 C23_2 Si1_2 Al1_2 -168.18(10) . . . . ?
